data_4502139
loop_
_publ_author_name
'Hisaki, Ichiro'
'Shizuki, Norie'
'Sasaki, Toshiyuki'
'Ito, Yuka'
'Tohnai, Norimitsu'
'Miyata, Mikiji'

_publ_section_title
;
 Handedness Determination of 21Helical Motifs and Hierarchical Analysis of
 Crystal Structures Based on the Motifs: The Case of Cinchona Alkaloid
 Derivatives
;
_journal_issue 12
_journal_name_full 'Crystal Growth &amp; Design'
_journal_page_first 5262
_journal_paper_doi 10.1021/cg101111f
_journal_volume 10
_journal_year 2010
_chemical_absolute_configuration rm
_chemical_formula_moiety 'C20 H29 B N2 O2 '
_chemical_formula_sum 'C20 H29 B N2 O2'
_chemical_formula_weight 340.27
_space_group_IT_number 4
_symmetry_cell_setting monoclinic
_symmetry_Int_Tables_number 4
_symmetry_space_group_name_Hall 'P 2yb'
_symmetry_space_group_name_H-M 'P 1 21 1'
_cell_angle_alpha 90.0000
_cell_angle_beta 114.6154(9)
_cell_angle_gamma 90.0000
_cell_formula_units_Z 2
_cell_length_a 9.58186(17)
_cell_length_b 10.56990(19)
_cell_length_c 10.40266(19)
_cell_measurement_reflns_used 9633
_cell_measurement_temperature 153.1
_cell_measurement_theta_max 68.2
_cell_measurement_theta_min 4.2
_cell_volume 957.83(3)
_computing_cell_refinement PROCESS-AUTO
_computing_data_collection PROCESS-AUTO
_computing_data_reduction CrystalStructure
_computing_publication_material 'CrystalStructure 3.8'
_computing_structure_refinement SHELXL
_computing_structure_solution SIR2004
_diffrn_ambient_temperature 153
_diffrn_detector_area_resol_mean 10.00
_diffrn_measured_fraction_theta_full 0.999
_diffrn_measured_fraction_theta_max 0.999
_diffrn_measurement_device_type 'Rigaku RAXIS-RAPID'
_diffrn_measurement_method \w
_diffrn_radiation_type 'Cu K\a'
_diffrn_radiation_wavelength 1.54187
_diffrn_reflns_av_R_equivalents 0.049
_diffrn_reflns_limit_h_max 11
_diffrn_reflns_limit_h_min -11
_diffrn_reflns_limit_k_max 12
_diffrn_reflns_limit_k_min -12
_diffrn_reflns_limit_l_max 12
_diffrn_reflns_limit_l_min -12
_diffrn_reflns_number 9994
_diffrn_reflns_theta_full 68.24
_diffrn_reflns_theta_max 68.24
_exptl_absorpt_coefficient_mu 0.588
_exptl_absorpt_correction_T_max 0.703
_exptl_absorpt_correction_T_min 0.492
_exptl_absorpt_correction_type multi-scan
_exptl_absorpt_process_details
;
    Higashi, T. (1995). Program for Absorption Correction.
    Rigaku Corporation, Tokyo, Japan.
;
_exptl_crystal_colour colorless
_exptl_crystal_density_diffrn 1.180
_exptl_crystal_density_method 'not measured'
_exptl_crystal_description block
_exptl_crystal_F_000 368.00
_exptl_crystal_size_max 0.80
_exptl_crystal_size_mid 0.70
_exptl_crystal_size_min 0.60
_refine_diff_density_max 0.18
_refine_diff_density_min -0.20
_refine_ls_abs_structure_details 'Flack, H. D. (1983), Acta Cryst. A39, 876-881.  1545 Friedel Pairs'
_refine_ls_abs_structure_Flack -0.1(2)
_refine_ls_extinction_method none
_refine_ls_goodness_of_fit_ref 1.091
_refine_ls_hydrogen_treatment refall
_refine_ls_number_parameters 227
_refine_ls_number_reflns 3401
_refine_ls_R_factor_gt 0.0415
_refine_ls_shift/su_max 0.0040
_refine_ls_structure_factor_coef Fsqd
_refine_ls_weighting_details 'w = 1/[\s^2^(Fo^2^)+(0.0529P)^2^+0.0274P] where P=(Fo^2^+2Fc^2^)/3'
_refine_ls_weighting_scheme calc
_refine_ls_wR_factor_ref 0.1020
_reflns_number_gt 3085
_reflns_number_total 3401
_reflns_threshold_expression F^2^>2.0\s(F^2^)
_cod_data_source_file cg101111f_si_003.cif
_cod_data_source_block HyQd_BH3
_cod_original_formula_sum 'C20 H29 B N2 O2 '
_cod_database_code 4502139

loop_
_symmetry_equiv_pos_site_id
_symmetry_equiv_pos_as_xyz
1 +X,+Y,+Z
2 -X,1/2+Y,-Z

loop_
_atom_site_label
_atom_site_type_symbol
_atom_site_fract_x
_atom_site_fract_y
_atom_site_fract_z
_atom_site_U_iso_or_equiv
_atom_site_adp_type
_atom_site_occupancy
_atom_site_symmetry_multiplicity
_atom_site_calc_flag
_atom_site_refinement_flags
O(1) O 0.46462(14) 0.36886(12) 0.72398(13) 0.0293(3) Uani 1.00 1 d .
O(2) O -0.14905(14) 0.53929(14) 0.82250(14) 0.0352(3) Uani 1.00 1 d .
N(1) N 0.14817(17) 0.36400(15) 0.46710(15) 0.0278(3) Uani 1.00 1 d .
N(2) N 0.43906(19) 0.73425(18) 1.02334(17) 0.0370(4) Uani 1.00 1 d .
C(1) C 0.5178(2) 0.4623(2) 0.2528(2) 0.0538(6) Uani 1.00 1 d .
C(2) C 0.4653(2) 0.3794(2) 0.3446(2) 0.0393(4) Uani 1.00 1 d .
C(3) C 0.2966(2) 0.39681(18) 0.31814(19) 0.0305(4) Uani 1.00 1 d .
C(4) C 0.2551(2) 0.30486(19) 0.4125(2) 0.0316(4) Uani 1.00 1 d .
C(5) C 0.2515(2) 0.53026(19) 0.3454(2) 0.0291(4) Uani 1.00 1 d .
C(6) C 0.0761(2) 0.5362(2) 0.2845(2) 0.0355(4) Uani 1.00 1 d .
C(7) C 0.0180(2) 0.4249(2) 0.3436(2) 0.0347(4) Uani 1.00 1 d .
C(8) C 0.3145(2) 0.55495(18) 0.50492(19) 0.0280(4) Uani 1.00 1 d .
C(9) C 0.2284(2) 0.47127(17) 0.56874(18) 0.0231(3) Uani 1.00 1 d .
C(10) C 0.3289(2) 0.42531(18) 0.71981(18) 0.0246(3) Uani 1.00 1 d .
C(11) C 0.3656(2) 0.53589(18) 0.82314(18) 0.0256(3) Uani 1.00 1 d .
C(12) C 0.5084(2) 0.5892(2) 0.8812(2) 0.0334(4) Uani 1.00 1 d .
C(13) C 0.5397(2) 0.6874(2) 0.9809(2) 0.0375(4) Uani 1.00 1 d .
C(14) C 0.2522(2) 0.58170(18) 0.86732(18) 0.0256(3) Uani 1.00 1 d .
C(15) C 0.1022(2) 0.53064(19) 0.81948(19) 0.0270(4) Uani 1.00 1 d .
C(16) C -0.0012(2) 0.58112(19) 0.86541(19) 0.0297(4) Uani 1.00 1 d .
C(17) C 0.0395(2) 0.6841(2) 0.95976(19) 0.0340(4) Uani 1.00 1 d .
C(18) C 0.1837(2) 0.7335(2) 1.0090(2) 0.0348(4) Uani 1.00 1 d .
C(19) C 0.2945(2) 0.68380(19) 0.96559(19) 0.0295(4) Uani 1.00 1 d .
C(20) C -0.2021(2) 0.4500(2) 0.7091(2) 0.0387(5) Uani 1.00 1 d .
B(1) B 0.0764(3) 0.2569(2) 0.5323(2) 0.0411(6) Uani 1.00 1 d .
H(1) H 0.6262 0.4455 0.2761 0.065 Uiso 1.00 1 c R
H(2) H 0.5046 0.5516 0.2705 0.065 Uiso 1.00 1 c R
H(3) H 0.4561 0.4429 0.1529 0.065 Uiso 1.00 1 c R
H(4) H 0.5304 0.3982 0.4452 0.047 Uiso 1.00 1 c R
H(5) H 0.4820 0.2897 0.3277 0.047 Uiso 1.00 1 c R
H(6) H 0.2317 0.3748 0.2172 0.037 Uiso 1.00 1 c R
H(7) H 0.2062 0.2283 0.3572 0.038 Uiso 1.00 1 c R
H(8) H 0.3503 0.2783 0.4935 0.038 Uiso 1.00 1 c R
H(9) H 0.2914 0.5951 0.2992 0.035 Uiso 1.00 1 c R
H(10) H 0.0324 0.5312 0.1800 0.043 Uiso 1.00 1 c R
H(11) H 0.0433 0.6172 0.3110 0.043 Uiso 1.00 1 c R
H(12) H -0.0607 0.4555 0.3746 0.042 Uiso 1.00 1 c R
H(13) H -0.0306 0.3613 0.2682 0.042 Uiso 1.00 1 c R
H(14) H 0.3007 0.6452 0.5223 0.034 Uiso 1.00 1 c R
H(15) H 0.4256 0.5354 0.5501 0.034 Uiso 1.00 1 c R
H(16) H 0.1458 0.5250 0.5753 0.028 Uiso 1.00 1 c R
H(17) H 0.2702 0.3603 0.7470 0.030 Uiso 1.00 1 c R
H(18) H 0.5863 0.5601 0.8545 0.040 Uiso 1.00 1 c R
H(19) H 0.6403 0.7221 1.0200 0.045 Uiso 1.00 1 c R
H(20) H 0.0731 0.4613 0.7555 0.032 Uiso 1.00 1 c R
H(21) H -0.0338 0.7192 0.9891 0.041 Uiso 1.00 1 c R
H(22) H 0.2104 0.8024 1.0734 0.042 Uiso 1.00 1 c R
H(23) H -0.3086 0.4269 0.6874 0.046 Uiso 1.00 1 c R
H(24) H -0.1374 0.3742 0.7368 0.046 Uiso 1.00 1 c R
H(25) H -0.1966 0.4878 0.6253 0.046 Uiso 1.00 1 c R
H(26) H 0.0068 0.2967 0.5677 0.049 Uiso 1.00 1 c R
H(27) H 0.1594 0.2138 0.6103 0.049 Uiso 1.00 1 c R
H(28) H 0.0195 0.1953 0.4587 0.049 Uiso 1.00 1 c R
H(29) H 0.5027 0.3218 0.7953 0.043 Uiso 1.00 1 c R

loop_
_atom_site_aniso_label
_atom_site_aniso_U_11
_atom_site_aniso_U_22
_atom_site_aniso_U_33
_atom_site_aniso_U_12
_atom_site_aniso_U_13
_atom_site_aniso_U_23
O(1) 0.0290(6) 0.0322(7) 0.0283(6) 0.0083(5) 0.0134(5) 0.0059(5)
O(2) 0.0267(6) 0.0497(9) 0.0328(7) 0.0011(6) 0.0161(5) 0.0035(6)
N(1) 0.0301(7) 0.0262(8) 0.0253(7) -0.0033(6) 0.0099(6) -0.0053(6)
N(2) 0.0407(9) 0.0407(10) 0.0294(8) -0.0089(8) 0.0145(7) -0.0075(7)
C(1) 0.0461(13) 0.0632(17) 0.0634(16) 0.0045(12) 0.0338(12) 0.0047(13)
C(2) 0.0385(10) 0.0456(12) 0.0357(10) 0.0059(10) 0.0173(9) -0.0026(10)
C(3) 0.0363(10) 0.0315(11) 0.0236(9) 0.0014(8) 0.0124(8) -0.0040(8)
C(4) 0.0435(11) 0.0239(9) 0.0284(10) 0.0005(8) 0.0161(8) -0.0034(8)
C(5) 0.0359(9) 0.0274(10) 0.0266(9) 0.0035(8) 0.0155(8) 0.0037(7)
C(6) 0.0388(10) 0.0407(12) 0.0259(9) 0.0109(9) 0.0125(8) 0.0025(9)
C(7) 0.0311(10) 0.0442(12) 0.0248(9) -0.0023(9) 0.0076(8) -0.0044(8)
C(8) 0.0338(9) 0.0243(9) 0.0279(9) -0.0021(8) 0.0147(8) 0.0003(8)
C(9) 0.0280(8) 0.0207(8) 0.0212(9) -0.0004(7) 0.0109(7) -0.0024(7)
C(10) 0.0250(8) 0.0272(9) 0.0232(8) -0.0003(7) 0.0117(7) 0.0013(7)
C(11) 0.0268(8) 0.0290(10) 0.0214(8) -0.0004(7) 0.0107(7) 0.0022(8)
C(12) 0.0295(9) 0.0427(11) 0.0297(10) -0.0048(9) 0.0139(8) -0.0032(9)
C(13) 0.0330(10) 0.0470(13) 0.0332(10) -0.0133(9) 0.0144(8) -0.0091(9)
C(14) 0.0288(8) 0.0290(10) 0.0191(8) 0.0013(7) 0.0100(7) 0.0017(7)
C(15) 0.0286(9) 0.0316(10) 0.0221(8) -0.0003(8) 0.0117(7) 0.0011(7)
C(16) 0.0286(9) 0.0384(11) 0.0232(9) 0.0021(8) 0.0118(7) 0.0080(8)
C(17) 0.0366(10) 0.0436(12) 0.0264(9) 0.0098(9) 0.0179(8) 0.0037(9)
C(18) 0.0443(11) 0.0373(11) 0.0233(9) 0.0044(9) 0.0144(8) -0.0030(8)
C(19) 0.0354(10) 0.0319(10) 0.0213(8) -0.0008(8) 0.0118(7) -0.0001(8)
C(20) 0.0302(10) 0.0528(14) 0.0358(11) -0.0063(9) 0.0165(9) 0.0013(10)
B(1) 0.0498(14) 0.0359(14) 0.0410(13) -0.0161(11) 0.0223(12) -0.0075(11)

loop_
_atom_type_symbol
_atom_type_description
_atom_type_scat_dispersion_real
_atom_type_scat_dispersion_imag
_atom_type_scat_source
C C 0.018 0.009
;
International Tables for Crystallography
(1992, Vol. C, Tables 4.2.6.8 and 6.1.1.4)
;
H H 0.000 0.000
;
International Tables for Crystallography
(1992, Vol. C, Table 6.1.1.4)
;
O O 0.049 0.032
;
International Tables for Crystallography
(1992, Vol. C, Tables 4.2.6.8 and 6.1.1.4)
;
N N 0.031 0.018
;
International Tables for Crystallography
(1992, Vol. C, Tables 4.2.6.8 and 6.1.1.4)
;
B B 0.009 0.004
;
International Tables for Crystallography
(1992, Vol. C, Tables 4.2.6.8 and 6.1.1.4)
;

loop_
_geom_angle_atom_site_label_1
_geom_angle_atom_site_label_2
_geom_angle_atom_site_label_3
_geom_angle
_geom_angle_publ_flag
C(16) O(2) C(20) 116.51(17) yes
C(4) N(1) C(7) 107.93(15) yes
C(4) N(1) C(9) 110.26(14) yes
C(4) N(1) B(1) 110.18(16) yes
C(7) N(1) C(9) 105.81(13) yes
C(7) N(1) B(1) 108.11(15) yes
C(9) N(1) B(1) 114.25(15) yes
C(13) N(2) C(19) 117.16(18) yes
C(1) C(2) C(3) 114.60(17) yes
C(2) C(3) C(4) 109.98(15) yes
C(2) C(3) C(5) 115.71(16) yes
C(4) C(3) C(5) 107.04(18) yes
N(1) C(4) C(3) 112.06(16) yes
C(3) C(5) C(6) 107.85(15) yes
C(3) C(5) C(8) 109.98(14) yes
C(6) C(5) C(8) 108.09(19) yes
C(5) C(6) C(7) 108.74(15) yes
N(1) C(7) C(6) 110.99(15) yes
C(5) C(8) C(9) 109.23(14) yes
N(1) C(9) C(8) 109.61(15) yes
N(1) C(9) C(10) 113.20(14) yes
C(8) C(9) C(10) 113.76(14) yes
O(1) C(10) C(9) 109.88(16) yes
O(1) C(10) C(11) 111.22(13) yes
C(9) C(10) C(11) 109.86(14) yes
C(10) C(11) C(12) 121.48(19) yes
C(10) C(11) C(14) 120.17(15) yes
C(12) C(11) C(14) 118.27(17) yes
C(11) C(12) C(13) 119.8(2) yes
N(2) C(13) C(12) 124.35(19) yes
C(11) C(14) C(15) 123.62(17) yes
C(11) C(14) C(19) 117.39(17) yes
C(15) C(14) C(19) 119.0(2) yes
C(14) C(15) C(16) 120.17(17) yes
O(2) C(16) C(15) 124.00(17) yes
O(2) C(16) C(17) 115.20(19) yes
C(15) C(16) C(17) 120.78(18) yes
C(16) C(17) C(18) 120.1(2) yes
C(17) C(18) C(19) 121.03(19) yes
N(2) C(19) C(14) 123.0(2) yes
N(2) C(19) C(18) 118.15(17) yes
C(14) C(19) C(18) 118.86(17) yes
C(10) O(1) H(29) 109.4 no
C(2) C(1) H(1) 109.5 no
C(2) C(1) H(2) 109.5 no
C(2) C(1) H(3) 109.5 no
H(1) C(1) H(2) 109.5 no
H(1) C(1) H(3) 109.5 no
H(2) C(1) H(3) 109.5 no
C(1) C(2) H(4) 108.6 no
C(1) C(2) H(5) 108.6 no
C(3) C(2) H(4) 108.6 no
C(3) C(2) H(5) 108.6 no
H(4) C(2) H(5) 107.6 no
C(2) C(3) H(6) 108.0 no
C(4) C(3) H(6) 107.9 no
C(5) C(3) H(6) 108.0 no
N(1) C(4) H(7) 109.2 no
N(1) C(4) H(8) 109.2 no
C(3) C(4) H(7) 109.2 no
C(3) C(4) H(8) 109.2 no
H(7) C(4) H(8) 107.9 no
C(3) C(5) H(9) 110.3 no
C(6) C(5) H(9) 110.3 no
C(8) C(5) H(9) 110.3 no
C(5) C(6) H(10) 109.9 no
C(5) C(6) H(11) 109.9 no
C(7) C(6) H(10) 109.9 no
C(7) C(6) H(11) 109.9 no
H(10) C(6) H(11) 108.3 no
N(1) C(7) H(12) 109.4 no
N(1) C(7) H(13) 109.4 no
C(6) C(7) H(12) 109.4 no
C(6) C(7) H(13) 109.4 no
H(12) C(7) H(13) 108.0 no
C(5) C(8) H(14) 109.8 no
C(5) C(8) H(15) 109.8 no
C(9) C(8) H(14) 109.8 no
C(9) C(8) H(15) 109.8 no
H(14) C(8) H(15) 108.3 no
N(1) C(9) H(16) 106.6 no
C(8) C(9) H(16) 106.6 no
C(10) C(9) H(16) 106.6 no
O(1) C(10) H(17) 108.6 no
C(9) C(10) H(17) 108.6 no
C(11) C(10) H(17) 108.6 no
C(11) C(12) H(18) 120.1 no
C(13) C(12) H(18) 120.1 no
N(2) C(13) H(19) 117.8 no
C(12) C(13) H(19) 117.8 no
C(14) C(15) H(20) 119.9 no
C(16) C(15) H(20) 119.9 no
C(16) C(17) H(21) 119.9 no
C(18) C(17) H(21) 119.9 no
C(17) C(18) H(22) 119.5 no
C(19) C(18) H(22) 119.5 no
O(2) C(20) H(23) 109.5 no
O(2) C(20) H(24) 109.5 no
O(2) C(20) H(25) 109.5 no
H(23) C(20) H(24) 109.5 no
H(23) C(20) H(25) 109.5 no
H(24) C(20) H(25) 109.5 no
N(1) B(1) H(26) 109.5 no
N(1) B(1) H(27) 109.5 no
N(1) B(1) H(28) 109.5 no
H(26) B(1) H(27) 109.5 no
H(26) B(1) H(28) 109.5 no
H(27) B(1) H(28) 109.5 no

loop_
_geom_bond_atom_site_label_1
_geom_bond_atom_site_label_2
_geom_bond_distance
_geom_bond_publ_flag
O(1) C(10) 1.415(2) yes
O(2) C(16) 1.369(2) yes
O(2) C(20) 1.429(2) yes
N(1) C(4) 1.499(3) yes
N(1) C(7) 1.512(2) yes
N(1) C(9) 1.522(2) yes
N(1) B(1) 1.613(3) yes
N(2) C(13) 1.313(3) yes
N(2) C(19) 1.368(2) yes
C(1) C(2) 1.527(4) yes
C(2) C(3) 1.533(3) yes
C(3) C(4) 1.547(3) yes
C(3) C(5) 1.536(2) yes
C(5) C(6) 1.531(2) yes
C(5) C(8) 1.534(2) yes
C(6) C(7) 1.535(3) yes
C(8) C(9) 1.536(3) yes
C(9) C(10) 1.540(2) yes
C(10) C(11) 1.527(2) yes
C(11) C(12) 1.366(2) yes
C(11) C(14) 1.430(3) yes
C(12) C(13) 1.408(3) yes
C(14) C(15) 1.417(2) yes
C(14) C(19) 1.424(2) yes
C(15) C(16) 1.375(3) yes
C(16) C(17) 1.408(2) yes
C(17) C(18) 1.362(2) yes
C(18) C(19) 1.417(3) yes
O(1) H(29) 0.840 no
C(1) H(1) 0.980 no
C(1) H(2) 0.980 no
C(1) H(3) 0.980 no
C(2) H(4) 0.990 no
C(2) H(5) 0.990 no
C(3) H(6) 1.000 no
C(4) H(7) 0.990 no
C(4) H(8) 0.990 no
C(5) H(9) 1.000 no
C(6) H(10) 0.990 no
C(6) H(11) 0.990 no
C(7) H(12) 0.990 no
C(7) H(13) 0.990 no
C(8) H(14) 0.990 no
C(8) H(15) 0.990 no
C(9) H(16) 1.000 no
C(10) H(17) 1.000 no
C(12) H(18) 0.950 no
C(13) H(19) 0.950 no
C(15) H(20) 0.950 no
C(17) H(21) 0.950 no
C(18) H(22) 0.950 no
C(20) H(23) 0.980 no
C(20) H(24) 0.980 no
C(20) H(25) 0.980 no
B(1) H(26) 0.980 no
B(1) H(27) 0.980 no
B(1) H(28) 0.980 no

loop_
_geom_contact_atom_site_label_1
_geom_contact_atom_site_label_2
_geom_contact_distance
_geom_contact_site_symmetry_2
O(1) N(1) 3.0964(16) .
O(1) N(2) 2.786(2) 2_647
O(1) C(4) 3.093(2) .
O(1) C(8) 2.898(2) .
O(1) C(9) 2.4200(19) .
O(1) C(11) 2.428(2) .
O(1) C(12) 2.776(2) .
O(1) C(20) 3.372(2) 1_655
O(2) C(4) 3.580(2) 2_556
O(2) C(15) 2.423(2) .
O(2) C(17) 2.345(2) .
N(1) O(1) 3.0964(16) .
N(1) C(3) 2.526(3) .
N(1) C(5) 2.591(2) .
N(1) C(6) 2.511(2) .
N(1) C(8) 2.499(2) .
N(1) C(10) 2.557(2) .
N(2) O(1) 2.786(2) 2_657
N(2) C(10) 3.348(2) 2_657
N(2) C(11) 2.830(2) .
N(2) C(12) 2.407(3) .
N(2) C(14) 2.454(2) .
N(2) C(18) 2.389(3) .
C(1) C(3) 2.575(3) .
C(1) C(5) 3.162(3) .
C(2) C(4) 2.523(3) .
C(2) C(5) 2.599(3) .
C(2) C(8) 3.212(3) .
C(3) N(1) 2.526(3) .
C(3) C(1) 2.575(3) .
C(3) C(6) 2.479(3) .
C(3) C(7) 2.806(3) .
C(3) C(8) 2.514(2) .
C(3) C(9) 3.043(3) .
C(4) O(1) 3.093(2) .
C(4) O(2) 3.580(2) 2_546
C(4) C(2) 2.523(3) .
C(4) C(5) 2.479(2) .
C(4) C(6) 2.965(2) .
C(4) C(7) 2.435(2) .
C(4) C(8) 2.789(2) .
C(4) C(9) 2.479(2) .
C(4) C(10) 3.234(2) .
C(4) B(1) 2.553(4) .
C(5) N(1) 2.591(2) .
C(5) C(1) 3.162(3) .
C(5) C(2) 2.599(3) .
C(5) C(4) 2.479(2) .
C(5) C(7) 2.492(3) .
C(5) C(9) 2.503(3) .
C(6) N(1) 2.511(2) .
C(6) C(3) 2.479(3) .
C(6) C(4) 2.965(2) .
C(6) C(8) 2.481(2) .
C(6) C(9) 2.784(2) .
C(7) C(3) 2.806(3) .
C(7) C(4) 2.435(2) .
C(7) C(5) 2.492(3) .
C(7) C(8) 2.968(2) .
C(7) C(9) 2.420(2) .
C(7) B(1) 2.531(3) .
C(8) O(1) 2.898(2) .
C(8) N(1) 2.499(2) .
C(8) C(2) 3.212(3) .
C(8) C(3) 2.514(2) .
C(8) C(4) 2.789(2) .
C(8) C(6) 2.481(2) .
C(8) C(7) 2.968(2) .
C(8) C(10) 2.576(2) .
C(8) C(11) 3.145(2) .
C(8) C(12) 3.584(2) .
C(9) O(1) 2.4200(19) .
C(9) C(3) 3.043(3) .
C(9) C(4) 2.479(2) .
C(9) C(5) 2.503(3) .
C(9) C(6) 2.784(2) .
C(9) C(7) 2.420(2) .
C(9) C(11) 2.510(2) .
C(9) C(12) 3.471(2) .
C(9) C(14) 3.236(2) .
C(9) C(15) 3.360(3) .
C(9) B(1) 2.634(3) .
C(10) N(1) 2.557(2) .
C(10) N(2) 3.348(2) 2_647
C(10) C(4) 3.234(2) .
C(10) C(8) 2.576(2) .
C(10) C(12) 2.524(2) .
C(10) C(14) 2.563(2) .
C(10) C(15) 2.984(3) .
C(10) B(1) 2.982(2) .
C(11) O(1) 2.428(2) .
C(11) N(2) 2.830(2) .
C(11) C(8) 3.145(2) .
C(11) C(9) 2.510(2) .
C(11) C(13) 2.400(2) .
C(11) C(15) 2.509(2) .
C(11) C(19) 2.438(3) .
C(12) O(1) 2.776(2) .
C(12) N(2) 2.407(3) .
C(12) C(8) 3.584(2) .
C(12) C(9) 3.471(2) .
C(12) C(10) 2.524(2) .
C(12) C(14) 2.400(3) .
C(12) C(19) 2.733(3) .
C(13) C(11) 2.400(2) .
C(13) C(14) 2.743(2) .
C(13) C(18) 3.576(3) .
C(13) C(19) 2.288(3) .
C(14) N(2) 2.454(2) .
C(14) C(9) 3.236(2) .
C(14) C(10) 2.563(2) .
C(14) C(12) 2.400(3) .
C(14) C(13) 2.743(2) .
C(14) C(16) 2.420(3) .
C(14) C(17) 2.807(3) .
C(14) C(18) 2.446(3) .
C(15) O(2) 2.423(2) .
C(15) C(9) 3.360(3) .
C(15) C(10) 2.984(3) .
C(15) C(11) 2.509(2) .
C(15) C(17) 2.420(3) .
C(15) C(18) 2.795(2) .
C(15) C(19) 2.448(2) .
C(15) C(20) 2.785(2) .
C(16) C(14) 2.420(3) .
C(16) C(18) 2.400(2) .
C(16) C(19) 2.799(2) .
C(16) C(20) 2.379(2) .
C(17) O(2) 2.345(2) .
C(17) C(14) 2.807(3) .
C(17) C(15) 2.420(3) .
C(17) C(19) 2.419(3) .
C(18) N(2) 2.389(3) .
C(18) C(13) 3.576(3) .
C(18) C(14) 2.446(3) .
C(18) C(15) 2.795(2) .
C(18) C(16) 2.400(2) .
C(19) C(11) 2.438(3) .
C(19) C(12) 2.733(3) .
C(19) C(13) 2.288(3) .
C(19) C(15) 2.448(2) .
C(19) C(16) 2.799(2) .
C(19) C(17) 2.419(3) .
C(20) O(1) 3.372(2) 1_455
C(20) C(15) 2.785(2) .
C(20) C(16) 2.379(2) .
B(1) C(4) 2.553(4) .
B(1) C(7) 2.531(3) .
B(1) C(9) 2.634(3) .
B(1) C(10) 2.982(2) .
O(1) H(2) 3.365 2_646
O(1) H(4) 3.230 .
O(1) H(8) 2.383 .
O(1) H(14) 3.557 .
O(1) H(15) 2.439 .
O(1) H(16) 3.242 .
O(1) H(17) 1.976 .
O(1) H(18) 2.444 .
O(1) H(19) 3.569 2_647
O(1) H(22) 3.028 2_647
O(1) H(23) 2.436 1_655
O(1) H(27) 3.123 .
O(2) H(7) 2.633 2_556
O(2) H(10) 3.387 1_556
O(2) H(18) 2.701 1_455
O(2) H(20) 2.633 .
O(2) H(21) 2.500 .
O(2) H(22) 2.883 2_547
O(2) H(23) 1.984 .
O(2) H(24) 1.984 .
O(2) H(25) 1.984 .
N(1) H(6) 3.024 .
N(1) H(7) 2.050 .
N(1) H(8) 2.050 .
N(1) H(9) 3.591 .
N(1) H(10) 3.243 .
N(1) H(11) 3.074 .
N(1) H(12) 2.065 .
N(1) H(13) 2.065 .
N(1) H(14) 3.256 .
N(1) H(15) 3.030 .
N(1) H(16) 2.046 .
N(1) H(17) 2.647 .
N(1) H(20) 3.518 .
N(1) H(26) 2.149 .
N(1) H(27) 2.149 .
N(1) H(28) 2.149 .
N(2) H(2) 3.064 1_556
N(2) H(3) 3.338 1_556
N(2) H(3) 3.281 2_656
N(2) H(17) 3.114 2_657
N(2) H(18) 3.245 .
N(2) H(19) 1.947 .
N(2) H(22) 2.558 .
N(2) H(29) 1.962 2_657
C(1) H(4) 2.068 .
C(1) H(5) 2.068 .
C(1) H(6) 2.767 .
C(1) H(9) 2.789 .
C(2) H(1) 2.071 .
C(2) H(2) 2.071 .
C(2) H(3) 2.071 .
C(2) H(6) 2.072 .
C(2) H(7) 3.000 .
C(2) H(8) 2.486 .
C(2) H(9) 2.745 .
C(2) H(14) 3.239 2_646
C(2) H(15) 2.848 .
C(2) H(23) 3.351 1_655
C(2) H(25) 3.529 1_655
C(3) H(1) 3.403 .
C(3) H(2) 2.778 .
C(3) H(3) 2.778 .
C(3) H(4) 2.073 .
C(3) H(5) 2.073 .
C(3) H(7) 2.093 .
C(3) H(8) 2.093 .
C(3) H(9) 2.103 .
C(3) H(10) 2.732 .
C(3) H(11) 3.343 .
C(3) H(13) 2.981 .
C(3) H(14) 3.367 .
C(3) H(15) 2.648 .
C(4) H(4) 2.703 .
C(4) H(5) 2.670 .
C(4) H(6) 2.085 .
C(4) H(9) 3.356 .
C(4) H(10) 3.439 .
C(4) H(12) 3.294 .
C(4) H(13) 2.584 .
C(4) H(15) 2.951 .
C(4) H(16) 3.295 .
C(4) H(17) 3.471 .
C(4) H(25) 3.394 2_546
C(4) H(26) 3.387 .
C(4) H(27) 2.752 .
C(4) H(28) 2.751 .
C(5) H(2) 2.849 .
C(5) H(3) 3.461 .
C(5) H(4) 2.804 .
C(5) H(5) 3.423 .
C(5) H(6) 2.075 .
C(5) H(7) 3.230 .
C(5) H(8) 3.025 .
C(5) H(10) 2.087 .
C(5) H(11) 2.087 .
C(5) H(12) 3.229 .
C(5) H(13) 3.055 .
C(5) H(14) 2.089 .
C(5) H(15) 2.089 .
C(5) H(16) 2.961 .
C(6) H(6) 2.549 .
C(6) H(7) 3.455 .
C(6) H(9) 2.099 .
C(6) H(12) 2.085 .
C(6) H(13) 2.085 .
C(6) H(14) 2.765 .
C(6) H(15) 3.338 .
C(6) H(16) 2.816 .
C(6) H(21) 3.405 1_554
C(6) H(26) 3.404 2_556
C(6) H(27) 3.445 2_556
C(6) H(28) 3.583 2_556
C(7) H(1) 3.526 1_455
C(7) H(6) 2.907 .
C(7) H(7) 2.717 .
C(7) H(8) 3.292 .
C(7) H(9) 3.365 .
C(7) H(10) 2.091 .
C(7) H(11) 2.091 .
C(7) H(14) 3.467 .
C(7) H(16) 2.444 .
C(7) H(26) 2.737 .
C(7) H(27) 3.374 .
C(7) H(28) 2.704 .
C(8) H(4) 2.913 .
C(8) H(5) 3.188 2_656
C(8) H(6) 3.352 .
C(8) H(8) 2.953 .
C(8) H(9) 2.101 .
C(8) H(10) 3.344 .
C(8) H(11) 2.624 .
C(8) H(12) 3.437 .
C(8) H(16) 2.058 .
C(8) H(17) 3.412 .
C(8) H(18) 3.481 .
C(8) H(23) 3.573 1_655
C(9) H(7) 3.330 .
C(9) H(8) 2.626 .
C(9) H(9) 3.369 .
C(9) H(11) 2.958 .
C(9) H(12) 2.669 .
C(9) H(13) 3.290 .
C(9) H(14) 2.091 .
C(9) H(15) 2.091 .
C(9) H(17) 2.087 .
C(9) H(20) 2.900 .
C(9) H(26) 2.810 .
C(9) H(27) 2.875 .
C(9) H(28) 3.452 .
C(9) H(28) 3.282 2_556
C(9) H(29) 3.130 .
C(10) H(8) 2.899 .
C(10) H(14) 3.039 .
C(10) H(15) 2.587 .
C(10) H(16) 2.062 .
C(10) H(18) 2.683 .
C(10) H(19) 3.371 2_647
C(10) H(20) 2.655 .
C(10) H(26) 3.132 .
C(10) H(27) 2.719 .
C(10) H(29) 1.870 .
C(11) H(3) 3.317 1_556
C(11) H(14) 3.145 .
C(11) H(15) 3.124 .
C(11) H(16) 2.564 .
C(11) H(17) 2.075 .
C(11) H(18) 2.017 .
C(11) H(19) 3.241 .
C(11) H(20) 2.707 .
C(11) H(29) 2.692 .
C(12) H(3) 3.436 1_556
C(12) H(5) 3.064 2_656
C(12) H(14) 3.473 .
C(12) H(15) 3.247 .
C(12) H(17) 3.218 .
C(12) H(19) 2.034 .
C(12) H(29) 2.959 .
C(13) H(2) 3.478 1_556
C(13) H(3) 3.423 1_556
C(13) H(3) 3.045 2_656
C(13) H(5) 3.311 2_656
C(13) H(17) 3.221 2_657
C(13) H(18) 2.056 .
C(13) H(29) 2.897 2_657
C(14) H(3) 3.156 1_556
C(14) H(13) 3.568 2_556
C(14) H(16) 2.836 .
C(14) H(17) 2.693 .
C(14) H(18) 3.267 .
C(14) H(20) 2.062 .
C(14) H(22) 3.304 .
C(14) H(28) 3.517 2_556
C(15) H(7) 3.458 2_556
C(15) H(16) 2.741 .
C(15) H(17) 2.723 .
C(15) H(21) 3.272 .
C(15) H(24) 2.665 .
C(15) H(25) 2.769 .
C(15) H(26) 3.438 .
C(15) H(28) 3.155 2_556
C(16) H(7) 2.802 2_556
C(16) H(10) 3.196 1_556
C(16) H(13) 3.338 2_556
C(16) H(20) 2.024 .
C(16) H(21) 2.054 .
C(16) H(22) 3.257 .
C(16) H(23) 3.197 .
C(16) H(24) 2.612 .
C(16) H(25) 2.612 .
C(16) H(28) 3.516 2_556
C(17) H(6) 3.196 2_556
C(17) H(7) 3.189 2_556
C(17) H(9) 3.476 1_556
C(17) H(10) 2.827 1_556
C(17) H(13) 2.995 2_556
C(17) H(20) 3.276 .
C(17) H(22) 2.007 .
C(17) H(24) 3.523 2_557
C(18) H(9) 3.118 1_556
C(18) H(10) 3.462 1_556
C(18) H(13) 2.961 2_556
C(18) H(21) 2.012 .
C(18) H(23) 3.526 2_557
C(18) H(24) 3.221 2_557
C(18) H(29) 2.992 2_657
C(19) H(2) 3.279 1_556
C(19) H(3) 3.188 1_556
C(19) H(13) 3.272 2_556
C(19) H(19) 3.147 .
C(19) H(20) 3.308 .
C(19) H(21) 3.276 .
C(19) H(22) 2.058 .
C(19) H(29) 2.840 2_657
C(20) H(4) 2.923 1_455
C(20) H(7) 3.018 2_556
C(20) H(15) 3.371 1_455
C(20) H(18) 3.211 1_455
C(20) H(20) 2.478 .
C(20) H(22) 2.776 2_547
C(20) H(26) 3.354 .
C(20) H(29) 3.572 1_455
B(1) H(7) 2.617 .
B(1) H(8) 2.825 .
B(1) H(11) 2.776 2_546
B(1) H(12) 2.651 .
B(1) H(12) 3.352 2_546
B(1) H(13) 2.733 .
B(1) H(16) 2.903 .
B(1) H(16) 3.132 2_546
B(1) H(17) 2.484 .
B(1) H(20) 3.181 .
H(1) C(2) 2.071 .
H(1) C(3) 3.403 .
H(1) C(7) 3.526 1_655
H(1) H(2) 1.600 .
H(1) H(3) 1.600 .
H(1) H(4) 2.352 .
H(1) H(5) 2.352 .
H(1) H(12) 2.738 1_655
H(1) H(13) 3.441 1_655
H(1) H(25) 3.337 1_655
H(1) H(27) 3.411 2_656
H(2) O(1) 3.365 2_656
H(2) N(2) 3.064 1_554
H(2) C(2) 2.071 .
H(2) C(3) 2.778 .
H(2) C(5) 2.849 .
H(2) C(13) 3.478 1_554
H(2) C(19) 3.279 1_554
H(2) H(1) 1.600 .
H(2) H(3) 1.600 .
H(2) H(4) 2.370 .
H(2) H(5) 2.859 .
H(2) H(6) 3.071 .
H(2) H(8) 3.295 2_656
H(2) H(9) 2.232 .
H(2) H(15) 3.301 .
H(2) H(27) 3.394 2_656
H(2) H(29) 2.931 2_656
H(3) N(2) 3.338 1_554
H(3) N(2) 3.281 2_646
H(3) C(2) 2.071 .
H(3) C(3) 2.778 .
H(3) C(5) 3.461 .
H(3) C(11) 3.317 1_554
H(3) C(12) 3.436 1_554
H(3) C(13) 3.423 1_554
H(3) C(13) 3.045 2_646
H(3) C(14) 3.156 1_554
H(3) C(19) 3.188 1_554
H(3) H(1) 1.600 .
H(3) H(2) 1.600 .
H(3) H(4) 2.859 .
H(3) H(5) 2.370 .
H(3) H(6) 2.605 .
H(3) H(9) 3.065 .
H(3) H(19) 2.854 2_646
H(4) O(1) 3.230 .
H(4) C(1) 2.068 .
H(4) C(3) 2.073 .
H(4) C(4) 2.703 .
H(4) C(5) 2.804 .
H(4) C(8) 2.913 .
H(4) C(20) 2.923 1_655
H(4) H(1) 2.352 .
H(4) H(2) 2.370 .
H(4) H(3) 2.859 .
H(4) H(5) 1.598 .
H(4) H(6) 2.868 .
H(4) H(7) 3.368 .
H(4) H(8) 2.359 .
H(4) H(9) 2.998 .
H(4) H(14) 3.070 2_646
H(4) H(15) 2.284 .
H(4) H(23) 2.363 1_655
H(4) H(24) 3.369 1_655
H(4) H(25) 2.677 1_655
H(5) C(1) 2.068 .
H(5) C(3) 2.073 .
H(5) C(4) 2.670 .
H(5) C(5) 3.423 .
H(5) C(8) 3.188 2_646
H(5) C(12) 3.064 2_646
H(5) C(13) 3.311 2_646
H(5) H(1) 2.352 .
H(5) H(2) 2.859 .
H(5) H(3) 2.370 .
H(5) H(4) 1.598 .
H(5) H(6) 2.363 .
H(5) H(7) 2.858 .
H(5) H(8) 2.529 .
H(5) H(14) 2.529 2_646
H(5) H(15) 2.947 2_646
H(5) H(18) 2.979 2_646
H(5) H(19) 3.381 2_646
H(6) N(1) 3.024 .
H(6) C(1) 2.767 .
H(6) C(2) 2.072 .
H(6) C(4) 2.085 .
H(6) C(5) 2.075 .
H(6) C(6) 2.549 .
H(6) C(7) 2.907 .
H(6) C(8) 3.352 .
H(6) C(17) 3.196 2_546
H(6) H(2) 3.071 .
H(6) H(3) 2.605 .
H(6) H(4) 2.868 .
H(6) H(5) 2.363 .
H(6) H(7) 2.207 .
H(6) H(8) 2.806 .
H(6) H(9) 2.464 .
H(6) H(10) 2.433 .
H(6) H(11) 3.500 .
H(6) H(13) 2.780 .
H(6) H(19) 3.566 2_646
H(6) H(21) 2.741 2_546
H(7) O(2) 2.633 2_546
H(7) N(1) 2.050 .
H(7) C(2) 3.000 .
H(7) C(3) 2.093 .
H(7) C(5) 3.230 .
H(7) C(6) 3.455 .
H(7) C(7) 2.717 .
H(7) C(9) 3.330 .
H(7) C(15) 3.458 2_546
H(7) C(16) 2.802 2_546
H(7) C(17) 3.189 2_546
H(7) C(20) 3.018 2_546
H(7) B(1) 2.617 .
H(7) H(4) 3.368 .
H(7) H(5) 2.858 .
H(7) H(6) 2.207 .
H(7) H(8) 1.601 .
H(7) H(12) 3.568 .
H(7) H(13) 2.496 .
H(7) H(21) 3.280 2_546
H(7) H(23) 3.422 2_546
H(7) H(25) 2.553 2_546
H(7) H(26) 3.529 .
H(7) H(27) 2.853 .
H(7) H(28) 2.452 .
H(8) O(1) 2.383 .
H(8) N(1) 2.050 .
H(8) C(2) 2.486 .
H(8) C(3) 2.093 .
H(8) C(5) 3.025 .
H(8) C(7) 3.292 .
H(8) C(8) 2.953 .
H(8) C(9) 2.626 .
H(8) C(10) 2.899 .
H(8) B(1) 2.825 .
H(8) H(2) 3.295 2_646
H(8) H(4) 2.359 .
H(8) H(5) 2.529 .
H(8) H(6) 2.806 .
H(8) H(7) 1.601 .
H(8) H(13) 3.529 .
H(8) H(15) 2.811 .
H(8) H(15) 3.496 2_646
H(8) H(16) 3.571 .
H(8) H(17) 3.159 .
H(8) H(23) 3.425 1_655
H(8) H(25) 3.407 2_546
H(8) H(27) 2.672 .
H(8) H(28) 3.161 .
H(8) H(29) 2.895 .
H(9) N(1) 3.591 .
H(9) C(1) 2.789 .
H(9) C(2) 2.745 .
H(9) C(3) 2.103 .
H(9) C(4) 3.356 .
H(9) C(6) 2.099 .
H(9) C(7) 3.365 .
H(9) C(8) 2.101 .
H(9) C(9) 3.369 .
H(9) C(17) 3.476 1_554
H(9) C(18) 3.118 1_554
H(9) H(2) 2.232 .
H(9) H(3) 3.065 .
H(9) H(4) 2.998 .
H(9) H(6) 2.464 .
H(9) H(10) 2.364 .
H(9) H(11) 2.442 .
H(9) H(14) 2.346 .
H(9) H(15) 2.464 .
H(9) H(22) 3.066 1_554
H(9) H(23) 3.511 2_556
H(9) H(24) 3.250 2_556
H(9) H(29) 3.495 2_656
H(10) O(2) 3.387 1_554
H(10) N(1) 3.243 .
H(10) C(3) 2.732 .
H(10) C(4) 3.439 .
H(10) C(5) 2.087 .
H(10) C(7) 2.091 .
H(10) C(8) 3.344 .
H(10) C(16) 3.196 1_554
H(10) C(17) 2.827 1_554
H(10) C(18) 3.462 1_554
H(10) H(6) 2.433 .
H(10) H(9) 2.364 .
H(10) H(11) 1.605 .
H(10) H(12) 2.654 .
H(10) H(13) 2.213 .
H(10) H(21) 2.691 1_554
H(11) N(1) 3.074 .
H(11) C(3) 3.343 .
H(11) C(5) 2.087 .
H(11) C(7) 2.091 .
H(11) C(8) 2.624 .
H(11) C(9) 2.958 .
H(11) B(1) 2.776 2_556
H(11) H(6) 3.500 .
H(11) H(9) 2.442 .
H(11) H(10) 1.605 .
H(11) H(12) 2.214 .
H(11) H(13) 2.785 .
H(11) H(14) 2.547 .
H(11) H(15) 3.572 .
H(11) H(16) 2.688 .
H(11) H(21) 3.296 1_554
H(11) H(24) 2.969 2_556
H(11) H(26) 2.434 2_556
H(11) H(27) 2.609 2_556
H(11) H(28) 2.825 2_556
H(12) N(1) 2.065 .
H(12) C(4) 3.294 .
H(12) C(5) 3.229 .
H(12) C(6) 2.085 .
H(12) C(8) 3.437 .
H(12) C(9) 2.669 .
H(12) B(1) 2.651 .
H(12) B(1) 3.352 2_556
H(12) H(1) 2.738 1_455
H(12) H(7) 3.568 .
H(12) H(10) 2.654 .
H(12) H(11) 2.214 .
H(12) H(13) 1.602 .
H(12) H(16) 2.318 .
H(12) H(25) 3.382 .
H(12) H(26) 2.488 .
H(12) H(27) 3.560 .
H(12) H(27) 2.915 2_556
H(12) H(28) 2.891 .
H(12) H(28) 3.003 2_556
H(13) N(1) 2.065 .
H(13) C(3) 2.981 .
H(13) C(4) 2.584 .
H(13) C(5) 3.055 .
H(13) C(6) 2.085 .
H(13) C(9) 3.290 .
H(13) C(14) 3.568 2_546
H(13) C(16) 3.338 2_546
H(13) C(17) 2.995 2_546
H(13) C(18) 2.961 2_546
H(13) C(19) 3.272 2_546
H(13) B(1) 2.733 .
H(13) H(1) 3.441 1_455
H(13) H(6) 2.780 .
H(13) H(7) 2.496 .
H(13) H(8) 3.529 .
H(13) H(10) 2.213 .
H(13) H(11) 2.785 .
H(13) H(12) 1.602 .
H(13) H(16) 3.400 .
H(13) H(21) 3.343 2_546
H(13) H(22) 3.299 2_546
H(13) H(26) 3.061 .
H(13) H(28) 2.538 .
H(14) O(1) 3.557 .
H(14) N(1) 3.256 .
H(14) C(2) 3.239 2_656
H(14) C(3) 3.367 .
H(14) C(5) 2.089 .
H(14) C(6) 2.765 .
H(14) C(7) 3.467 .
H(14) C(9) 2.091 .
H(14) C(10) 3.039 .
H(14) C(11) 3.145 .
H(14) C(12) 3.473 .
H(14) H(4) 3.070 2_656
H(14) H(5) 2.529 2_656
H(14) H(9) 2.346 .
H(14) H(11) 2.547 .
H(14) H(15) 1.605 .
H(14) H(16) 2.191 .
H(14) H(18) 3.516 .
H(14) H(24) 3.473 2_556
H(14) H(26) 3.134 2_556
H(14) H(28) 3.200 2_556
H(15) O(1) 2.439 .
H(15) N(1) 3.030 .
H(15) C(2) 2.848 .
H(15) C(3) 2.648 .
H(15) C(4) 2.951 .
H(15) C(5) 2.089 .
H(15) C(6) 3.338 .
H(15) C(9) 2.091 .
H(15) C(10) 2.587 .
H(15) C(11) 3.124 .
H(15) C(12) 3.247 .
H(15) C(20) 3.371 1_655
H(15) H(2) 3.301 .
H(15) H(4) 2.284 .
H(15) H(5) 2.947 2_656
H(15) H(8) 2.811 .
H(15) H(8) 3.496 2_656
H(15) H(9) 2.464 .
H(15) H(11) 3.572 .
H(15) H(14) 1.605 .
H(15) H(16) 2.803 .
H(15) H(17) 3.518 .
H(15) H(18) 2.899 .
H(15) H(23) 2.610 1_655
H(15) H(25) 3.407 1_655
H(15) H(29) 3.252 .
H(16) O(1) 3.242 .
H(16) N(1) 2.046 .
H(16) C(4) 3.295 .
H(16) C(5) 2.961 .
H(16) C(6) 2.816 .
H(16) C(7) 2.444 .
H(16) C(8) 2.058 .
H(16) C(10) 2.062 .
H(16) C(11) 2.564 .
H(16) C(14) 2.836 .
H(16) C(15) 2.741 .
H(16) B(1) 2.903 .
H(16) B(1) 3.132 2_556
H(16) H(8) 3.571 .
H(16) H(11) 2.688 .
H(16) H(12) 2.318 .
H(16) H(13) 3.400 .
H(16) H(14) 2.191 .
H(16) H(15) 2.803 .
H(16) H(17) 2.422 .
H(16) H(20) 2.353 .
H(16) H(25) 3.551 .
H(16) H(26) 2.742 .
H(16) H(26) 3.283 2_556
H(16) H(27) 3.306 .
H(16) H(27) 3.400 2_556
H(16) H(28) 2.325 2_556
H(17) O(1) 1.976 .
H(17) N(1) 2.647 .
H(17) N(2) 3.114 2_647
H(17) C(4) 3.471 .
H(17) C(8) 3.412 .
H(17) C(9) 2.087 .
H(17) C(11) 2.075 .
H(17) C(12) 3.218 .
H(17) C(13) 3.221 2_647
H(17) C(14) 2.693 .
H(17) C(15) 2.723 .
H(17) B(1) 2.484 .
H(17) H(8) 3.159 .
H(17) H(15) 3.518 .
H(17) H(16) 2.422 .
H(17) H(18) 3.473 .
H(17) H(19) 2.648 2_647
H(17) H(20) 2.203 .
H(17) H(26) 2.526 .
H(17) H(27) 2.071 .
H(17) H(28) 3.436 .
H(17) H(29) 2.109 .
H(18) O(1) 2.444 .
H(18) O(2) 2.701 1_655
H(18) N(2) 3.245 .
H(18) C(8) 3.481 .
H(18) C(10) 2.683 .
H(18) C(11) 2.017 .
H(18) C(13) 2.056 .
H(18) C(14) 3.267 .
H(18) C(20) 3.211 1_655
H(18) H(5) 2.979 2_656
H(18) H(14) 3.516 .
H(18) H(15) 2.899 .
H(18) H(17) 3.473 .
H(18) H(19) 2.328 .
H(18) H(22) 3.250 2_647
H(18) H(23) 2.735 1_655
H(18) H(29) 2.638 .
H(19) O(1) 3.569 2_657
H(19) N(2) 1.947 .
H(19) C(10) 3.371 2_657
H(19) C(11) 3.241 .
H(19) C(12) 2.034 .
H(19) C(19) 3.147 .
H(19) H(3) 2.854 2_656
H(19) H(5) 3.381 2_656
H(19) H(6) 3.566 2_656
H(19) H(17) 2.648 2_657
H(19) H(18) 2.328 .
H(19) H(21) 3.270 1_655
H(19) H(27) 3.512 2_657
H(19) H(29) 2.979 2_657
H(20) O(2) 2.633 .
H(20) N(1) 3.518 .
H(20) C(9) 2.900 .
H(20) C(10) 2.655 .
H(20) C(11) 2.707 .
H(20) C(14) 2.062 .
H(20) C(16) 2.024 .
H(20) C(17) 3.276 .
H(20) C(19) 3.308 .
H(20) C(20) 2.478 .
H(20) B(1) 3.181 .
H(20) H(16) 2.353 .
H(20) H(17) 2.203 .
H(20) H(23) 3.443 .
H(20) H(24) 2.152 .
H(20) H(25) 2.383 .
H(20) H(26) 2.494 .
H(20) H(27) 3.294 .
H(20) H(28) 3.197 2_556
H(21) O(2) 2.500 .
H(21) C(6) 3.405 1_556
H(21) C(15) 3.272 .
H(21) C(16) 2.054 .
H(21) C(18) 2.012 .
H(21) C(19) 3.276 .
H(21) H(6) 2.741 2_556
H(21) H(7) 3.280 2_556
H(21) H(10) 2.691 1_556
H(21) H(11) 3.296 1_556
H(21) H(13) 3.343 2_556
H(21) H(19) 3.270 1_455
H(21) H(22) 2.303 .
H(21) H(24) 3.099 2_557
H(22) O(1) 3.028 2_657
H(22) O(2) 2.883 2_557
H(22) N(2) 2.558 .
H(22) C(14) 3.304 .
H(22) C(16) 3.257 .
H(22) C(17) 2.007 .
H(22) C(19) 2.058 .
H(22) C(20) 2.776 2_557
H(22) H(9) 3.066 1_556
H(22) H(13) 3.299 2_556
H(22) H(18) 3.250 2_657
H(22) H(21) 2.303 .
H(22) H(23) 2.618 2_557
H(22) H(24) 2.472 2_557
H(22) H(29) 2.518 2_657
H(23) O(1) 2.436 1_455
H(23) O(2) 1.984 .
H(23) C(2) 3.351 1_455
H(23) C(8) 3.573 1_455
H(23) C(16) 3.197 .
H(23) C(18) 3.526 2_547
H(23) H(4) 2.363 1_455
H(23) H(7) 3.422 2_556
H(23) H(8) 3.425 1_455
H(23) H(9) 3.511 2_546
H(23) H(15) 2.610 1_455
H(23) H(18) 2.735 1_455
H(23) H(20) 3.443 .
H(23) H(22) 2.618 2_547
H(23) H(24) 1.600 .
H(23) H(25) 1.600 .
H(23) H(29) 2.730 1_455
H(24) O(2) 1.984 .
H(24) C(15) 2.665 .
H(24) C(16) 2.612 .
H(24) C(17) 3.523 2_547
H(24) C(18) 3.221 2_547
H(24) H(4) 3.369 1_455
H(24) H(9) 3.250 2_546
H(24) H(11) 2.969 2_546
H(24) H(14) 3.473 2_546
H(24) H(20) 2.152 .
H(24) H(21) 3.099 2_547
H(24) H(22) 2.472 2_547
H(24) H(23) 1.600 .
H(24) H(25) 1.600 .
H(24) H(26) 2.775 .
H(25) O(2) 1.984 .
H(25) C(2) 3.529 1_455
H(25) C(4) 3.394 2_556
H(25) C(15) 2.769 .
H(25) C(16) 2.612 .
H(25) H(1) 3.337 1_455
H(25) H(4) 2.677 1_455
H(25) H(7) 2.553 2_556
H(25) H(8) 3.407 2_556
H(25) H(12) 3.382 .
H(25) H(15) 3.407 1_455
H(25) H(16) 3.551 .
H(25) H(20) 2.383 .
H(25) H(23) 1.600 .
H(25) H(24) 1.600 .
H(25) H(26) 3.035 .
H(25) H(27) 3.545 2_556
H(25) H(28) 3.113 2_556
H(26) N(1) 2.149 .
H(26) C(4) 3.387 .
H(26) C(6) 3.404 2_546
H(26) C(7) 2.737 .
H(26) C(9) 2.810 .
H(26) C(10) 3.132 .
H(26) C(15) 3.438 .
H(26) C(20) 3.354 .
H(26) H(7) 3.529 .
H(26) H(11) 2.434 2_546
H(26) H(12) 2.488 .
H(26) H(13) 3.061 .
H(26) H(14) 3.134 2_546
H(26) H(16) 2.742 .
H(26) H(16) 3.283 2_546
H(26) H(17) 2.526 .
H(26) H(20) 2.494 .
H(26) H(24) 2.775 .
H(26) H(25) 3.035 .
H(26) H(27) 1.600 .
H(26) H(28) 1.600 .
H(27) O(1) 3.123 .
H(27) N(1) 2.149 .
H(27) C(4) 2.752 .
H(27) C(6) 3.445 2_546
H(27) C(7) 3.374 .
H(27) C(9) 2.875 .
H(27) C(10) 2.719 .
H(27) H(1) 3.411 2_646
H(27) H(2) 3.394 2_646
H(27) H(7) 2.853 .
H(27) H(8) 2.672 .
H(27) H(11) 2.609 2_546
H(27) H(12) 3.560 .
H(27) H(12) 2.915 2_546
H(27) H(16) 3.306 .
H(27) H(16) 3.400 2_546
H(27) H(17) 2.071 .
H(27) H(19) 3.512 2_647
H(27) H(20) 3.294 .
H(27) H(25) 3.545 2_546
H(27) H(26) 1.600 .
H(27) H(28) 1.600 .
H(27) H(29) 3.248 .
H(28) N(1) 2.149 .
H(28) C(4) 2.751 .
H(28) C(6) 3.583 2_546
H(28) C(7) 2.704 .
H(28) C(9) 3.452 .
H(28) C(9) 3.282 2_546
H(28) C(14) 3.517 2_546
H(28) C(15) 3.155 2_546
H(28) C(16) 3.516 2_546
H(28) H(7) 2.452 .
H(28) H(8) 3.161 .
H(28) H(11) 2.825 2_546
H(28) H(12) 2.891 .
H(28) H(12) 3.003 2_546
H(28) H(13) 2.538 .
H(28) H(14) 3.200 2_546
H(28) H(16) 2.325 2_546
H(28) H(17) 3.436 .
H(28) H(20) 3.197 2_546
H(28) H(25) 3.113 2_546
H(28) H(26) 1.600 .
H(28) H(27) 1.600 .
H(29) N(2) 1.962 2_647
H(29) C(9) 3.130 .
H(29) C(10) 1.870 .
H(29) C(11) 2.692 .
H(29) C(12) 2.959 .
H(29) C(13) 2.897 2_647
H(29) C(18) 2.992 2_647
H(29) C(19) 2.840 2_647
H(29) C(20) 3.572 1_655
H(29) H(2) 2.931 2_646
H(29) H(8) 2.895 .
H(29) H(9) 3.495 2_646
H(29) H(15) 3.252 .
H(29) H(17) 2.109 .
H(29) H(18) 2.638 .
H(29) H(19) 2.979 2_647
H(29) H(22) 2.518 2_647
H(29) H(23) 2.730 1_655
H(29) H(27) 3.248 .

loop_
_geom_torsion_atom_site_label_1
_geom_torsion_atom_site_label_2
_geom_torsion_atom_site_label_3
_geom_torsion_atom_site_label_4
_geom_torsion
C(20) O(2) C(16) C(15) -8.9(2)
C(20) O(2) C(16) C(17) 169.62(17)
C(4) N(1) C(7) C(6) -66.0(2)
C(7) N(1) C(4) C(3) 48.61(18)
C(4) N(1) C(9) C(8) 45.95(17)
C(4) N(1) C(9) C(10) -82.2(2)
C(9) N(1) C(4) C(3) -66.52(16)
B(1) N(1) C(4) C(3) 166.45(13)
C(7) N(1) C(9) C(8) -70.51(19)
C(7) N(1) C(9) C(10) 161.32(17)
C(9) N(1) C(7) C(6) 52.0(2)
B(1) N(1) C(7) C(6) 174.83(18)
B(1) N(1) C(9) C(8) 170.68(15)
B(1) N(1) C(9) C(10) 42.5(2)
C(13) N(2) C(19) C(14) 2.3(2)
C(13) N(2) C(19) C(18) -179.50(19)
C(19) N(2) C(13) C(12) -0.3(3)
C(1) C(2) C(3) C(4) 177.85(18)
C(1) C(2) C(3) C(5) -60.7(2)
C(2) C(3) C(4) N(1) 142.31(15)
C(2) C(3) C(5) C(6) 168.27(17)
C(2) C(3) C(5) C(8) -74.1(2)
C(4) C(3) C(5) C(6) -68.76(18)
C(4) C(3) C(5) C(8) 48.9(2)
C(5) C(3) C(4) N(1) 15.85(17)
C(3) C(5) C(6) C(7) 52.3(2)
C(3) C(5) C(8) C(9) -69.0(2)
C(6) C(5) C(8) C(9) 48.5(2)
C(8) C(5) C(6) C(7) -66.6(2)
C(5) C(6) C(7) N(1) 13.6(2)
C(5) C(8) C(9) N(1) 17.95(19)
C(5) C(8) C(9) C(10) 145.81(16)
N(1) C(9) C(10) O(1) 74.2(2)
N(1) C(9) C(10) C(11) -163.08(17)
C(8) C(9) C(10) O(1) -51.7(2)
C(8) C(9) C(10) C(11) 70.9(2)
O(1) C(10) C(11) C(12) 15.3(2)
O(1) C(10) C(11) C(14) -161.29(16)
C(9) C(10) C(11) C(12) -106.6(2)
C(9) C(10) C(11) C(14) 76.8(2)
C(10) C(11) C(12) C(13) -177.22(17)
C(10) C(11) C(14) C(15) -0.5(2)
C(10) C(11) C(14) C(19) 179.03(16)
C(12) C(11) C(14) C(15) -177.24(18)
C(12) C(11) C(14) C(19) 2.3(2)
C(14) C(11) C(12) C(13) -0.6(2)
C(11) C(12) C(13) N(2) -0.5(3)
C(11) C(14) C(15) C(16) -179.08(17)
C(11) C(14) C(19) N(2) -3.3(2)
C(11) C(14) C(19) C(18) 178.49(17)
C(15) C(14) C(19) N(2) 176.28(17)
C(15) C(14) C(19) C(18) -1.9(2)
C(19) C(14) C(15) C(16) 1.3(2)
C(14) C(15) C(16) O(2) 178.68(17)
C(14) C(15) C(16) C(17) 0.3(2)
O(2) C(16) C(17) C(18) -179.86(17)
C(15) C(16) C(17) C(18) -1.3(2)
C(16) C(17) C(18) C(19) 0.7(3)
C(17) C(18) C(19) N(2) -177.38(18)
C(17) C(18) C(19) C(14) 0.9(2)
